data_7120011
loop_
_publ_author_name
'Doddi, Adinarayana'
'Weinhart, Michael'
'Hinz, Alexander'
'Bockfeld, Dirk'
'Goicoechea, Jose M.'
'Scheer, Manfred'
'Tamm, Matthias'

_publ_section_title
;
 N-Heterocyclic Carbene-Stabilised Arsinidene (AsH)
;
_journal_name_full 'Chem. Commun.'
_journal_paper_doi 10.1039/C7CC02628E
_journal_year 2017
_chemical_formula_moiety 'C30 H45 As N2 Si'
_chemical_formula_sum 'C30 H45 As N2 Si'
_chemical_formula_weight 536.69
_chemical_name_systematic
;
 ?
;
_chemical_properties_physical ', Air-sensitive,Moisture-sensitive,Oxygen-sensitive,Light-sensitive'
_space_group_crystal_system monoclinic
_space_group_IT_number 14
_space_group_name_Hall '-P 2yn'
_space_group_name_H-M_alt 'P 1 21/n 1'
_symmetry_space_group_name_Hall '-P 2yn'
_symmetry_space_group_name_H-M 'P 1 21/n 1'
_atom_sites_solution_hydrogens geom
_audit_creation_method SHELXL-2013
_audit_update_record
;
2017-02-24 deposited with the CCDC.
2017-04-25 downloaded from the CCDC.
;
_cell_angle_alpha 90
_cell_angle_beta 107.342(2)
_cell_angle_gamma 90
_cell_formula_units_Z 8
_cell_length_a 20.0991(4)
_cell_length_b 14.6635(2)
_cell_length_c 21.6679(4)
_cell_measurement_reflns_used 37157
_cell_measurement_temperature 100(2)
_cell_measurement_theta_max 76.0080
_cell_measurement_theta_min 3.5660
_cell_volume 6095.7(2)
_computing_cell_refinement 'CrysAlisPro 1.171.38.43c (Rigaku OD, 2015)'
_computing_data_collection 'CrysAlisPro 1.171.38.43c (Rigaku OD, 2015)'
_computing_data_reduction 'CrysAlisPro 1.171.38.43c (Rigaku OD, 2015)'
_computing_publication_material
;
 WinGX v2014.1 (L. J. Farrugia, J. Appl. Cryst., 2012, 45, 849-854.)
;
_computing_structure_refinement
;
 SHELXL-2013 (G. M. Sheldrick, Acta Cryst. (2008), A64, 112-122)'
;
_computing_structure_solution
;
 SHELXS-2013 (G. M. Sheldrick, Acta Cryst., 2008, A64, 112--122)
;
_diffrn_ambient_temperature 100(2)
_diffrn_detector_area_resol_mean 10.3543
_diffrn_measured_fraction_theta_full 1.000
_diffrn_measured_fraction_theta_max 0.995
_diffrn_measurement_device 'four-circle diffractometer'
_diffrn_measurement_device_type 'Oxford Diffraction Xcalibur, Atlas, Nova'
_diffrn_measurement_method '\w scan'
_diffrn_radiation_type CuK\a
_diffrn_radiation_wavelength 1.54184
_diffrn_reflns_av_R_equivalents 0.0584
_diffrn_reflns_av_unetI/netI 0.0331
_diffrn_reflns_Laue_measured_fraction_full 1.000
_diffrn_reflns_Laue_measured_fraction_max 0.995
_diffrn_reflns_limit_h_max 23
_diffrn_reflns_limit_h_min -25
_diffrn_reflns_limit_k_max 13
_diffrn_reflns_limit_k_min -18
_diffrn_reflns_limit_l_max 27
_diffrn_reflns_limit_l_min -26
_diffrn_reflns_number 86050
_diffrn_reflns_point_group_measured_fraction_full 1.000
_diffrn_reflns_point_group_measured_fraction_max 0.995
_diffrn_reflns_theta_full 67.684
_diffrn_reflns_theta_max 76.276
_diffrn_reflns_theta_min 3.579
_diffrn_source 'micro-focus sealed X-ray tube'
_diffrn_source_type 'Nova (Cu) X-ray Source'
_exptl_absorpt_coefficient_mu 2.012
_exptl_absorpt_correction_T_max 1.00000
_exptl_absorpt_correction_T_min 0.87897
_exptl_absorpt_correction_type multi-scan
_exptl_absorpt_process_details
;
CrysAlisPro 1.171.38.43c (Rigaku Oxford Diffraction, 2015)
Empirical absorption correction using spherical harmonics,
 implemented in SCALE3 ABSPACK scaling algorithm.
;
_exptl_crystal_colour yellow
_exptl_crystal_density_diffrn 1.170
_exptl_crystal_description prism
_exptl_crystal_F_000 2288
_exptl_crystal_size_max 0.190
_exptl_crystal_size_mid 0.170
_exptl_crystal_size_min 0.020
_refine_diff_density_max 0.303
_refine_diff_density_min -0.701
_refine_diff_density_rms 0.055
_refine_ls_extinction_method none
_refine_ls_goodness_of_fit_ref 1.016
_refine_ls_hydrogen_treatment constr
_refine_ls_matrix_type full
_refine_ls_number_parameters 635
_refine_ls_number_reflns 12722
_refine_ls_number_restraints 0
_refine_ls_restrained_S_all 1.016
_refine_ls_R_factor_all 0.0371
_refine_ls_R_factor_gt 0.0321
_refine_ls_shift/su_max 0.003
_refine_ls_shift/su_mean 0.000
_refine_ls_structure_factor_coef Fsqd
_refine_ls_weighting_details 'w=1/[\s^2^(Fo^2^)+(0.0444P)^2^+1.7959P] where P=(Fo^2^+2Fc^2^)/3'
_refine_ls_weighting_scheme calc
_refine_ls_wR_factor_gt 0.0801
_refine_ls_wR_factor_ref 0.0837
_reflns_Friedel_coverage 0.000
_reflns_number_gt 11302
_reflns_number_total 12722
_reflns_threshold_expression 'I > 2\s(I)'
_cod_data_source_file c7cc02628e2.cif
_cod_data_source_block ad005db
_cod_database_code 7120011
_shelx_space_group_comment
;
The symmetry employed for this shelxl refinement is uniquely defined
by the following loop, which should always be used as a source of
symmetry information in preference to the above space-group names.
They are only intended as comments.
;
_shelx_estimated_absorpt_t_min 0.701
_shelx_estimated_absorpt_t_max 0.961
_shelxl_version_number 2013-4

loop_
_space_group_symop_operation_xyz
'x, y, z'
'-x+1/2, y+1/2, -z+1/2'
'-x, -y, -z'
'x-1/2, -y-1/2, z-1/2'

loop_
_atom_site_label
_atom_site_type_symbol
_atom_site_fract_x
_atom_site_fract_y
_atom_site_fract_z
_atom_site_U_iso_or_equiv
_atom_site_adp_type
_atom_site_occupancy
_atom_site_site_symmetry_order
_atom_site_calc_flag
_atom_site_refinement_flags_posn
_atom_site_refinement_flags_adp
Si1 Si 0.79459(2) 0.50796(3) 0.58707(2) 0.02134(9) Uani 1 1 d . .
Si1' Si 0.61106(2) 0.50379(3) 0.11390(2) 0.02205(9) Uani 1 1 d . .
As1 As 0.70188(2) 0.40733(2) 0.56173(2) 0.02185(5) Uani 1 1 d . .
As1' As 0.72086(2) 0.46871(2) 0.18156(2) 0.02285(5) Uani 1 1 d . .
N1 N 0.74826(7) 0.30639(9) 0.69053(6) 0.0188(2) Uani 1 1 d . .
N1' N 0.70638(7) 0.27574(8) 0.12670(6) 0.0186(2) Uani 1 1 d . .
N2 N 0.63696(7) 0.32031(9) 0.64622(6) 0.0200(2) Uani 1 1 d . .
N2' N 0.76407(7) 0.28968(9) 0.22815(6) 0.0193(2) Uani 1 1 d . .
C1 C 0.69999(8) 0.34535(10) 0.63888(7) 0.0187(3) Uani 1 1 d . .
C1' C 0.72660(8) 0.33898(10) 0.17557(7) 0.0182(3) Uani 1 1 d . .
C2 C 0.71522(9) 0.25734(11) 0.72821(8) 0.0242(3) Uani 1 1 d . .
H2 H 0.7374 0.2239 0.7663 0.029 Uiso 1 1 calc R U
C2' C 0.73035(8) 0.18924(10) 0.14993(8) 0.0220(3) Uani 1 1 d . .
H2' H 0.7228 0.1342 0.1257 0.026 Uiso 1 1 calc R U
C3 C 0.64622(9) 0.26635(11) 0.70046(8) 0.0242(3) Uani 1 1 d . .
H3 H 0.6105 0.2405 0.7153 0.029 Uiso 1 1 calc R U
C3' C 0.76608(9) 0.19801(10) 0.21287(8) 0.0226(3) Uani 1 1 d . .
H3' H 0.7884 0.1506 0.2414 0.027 Uiso 1 1 calc R U
C4 C 0.82208(8) 0.29667(10) 0.70001(7) 0.0196(3) Uani 1 1 d . .
C4' C 0.67828(8) 0.29174(10) 0.05818(7) 0.0193(3) Uani 1 1 d . .
C5 C 0.86912(8) 0.34476(10) 0.75037(7) 0.0215(3) Uani 1 1 d . .
C5' C 0.61191(8) 0.25798(10) 0.02554(7) 0.0203(3) Uani 1 1 d . .
C6 C 0.94016(9) 0.32755(12) 0.76148(8) 0.0257(3) Uani 1 1 d . .
H6 H 0.9733 0.3588 0.7954 0.031 Uiso 1 1 calc R U
C6' C 0.58936(9) 0.26502(11) -0.04188(8) 0.0245(3) Uani 1 1 d . .
H6' H 0.5448 0.2422 -0.0653 0.029 Uiso 1 1 calc R U
C7 C 0.96299(9) 0.26575(12) 0.72389(8) 0.0268(3) Uani 1 1 d . .
H7 H 1.0115 0.2556 0.7318 0.032 Uiso 1 1 calc R U
C7' C 0.63114(10) 0.30485(12) -0.07494(8) 0.0285(3) Uani 1 1 d . .
H7' H 0.6148 0.3096 -0.1207 0.034 Uiso 1 1 calc R U
C8 C 0.91525(9) 0.21867(11) 0.67488(8) 0.0246(3) Uani 1 1 d . .
H8 H 0.9315 0.1762 0.6496 0.030 Uiso 1 1 calc R U
C8' C 0.69666(10) 0.33782(12) -0.04162(8) 0.0276(3) Uani 1 1 d . .
H8' H 0.7246 0.3654 -0.0649 0.033 Uiso 1 1 calc R U
C9 C 0.84374(8) 0.23243(10) 0.66191(7) 0.0206(3) Uani 1 1 d . .
C9' C 0.72241(8) 0.33120(10) 0.02574(8) 0.0218(3) Uani 1 1 d . .
C10 C 0.84523(9) 0.41130(12) 0.79312(8) 0.0276(3) Uani 1 1 d . .
H10 H 0.7960 0.4289 0.7703 0.033 Uiso 1 1 calc R U
C10' C 0.56458(8) 0.21376(11) 0.06002(8) 0.0226(3) Uani 1 1 d . .
H10' H 0.5834 0.2281 0.1072 0.027 Uiso 1 1 calc R U
C11 C 0.88949(12) 0.49845(14) 0.80630(11) 0.0396(4) Uani 1 1 d . .
H11A H 0.9364 0.4841 0.8343 0.059 Uiso 1 1 calc R U
H11B H 0.8678 0.5434 0.8277 0.059 Uiso 1 1 calc R U
H11C H 0.8926 0.5235 0.7653 0.059 Uiso 1 1 calc R U
C11' C 0.48988(9) 0.25029(11) 0.03570(8) 0.0267(3) Uani 1 1 d . .
H11D H 0.4907 0.3171 0.0372 0.040 Uiso 1 1 calc R U
H11E H 0.4629 0.2271 0.0633 0.040 Uiso 1 1 calc R U
H11F H 0.4683 0.2300 -0.0089 0.040 Uiso 1 1 calc R U
C12 C 0.84688(12) 0.36622(16) 0.85752(9) 0.0412(5) Uani 1 1 d . .
H12A H 0.8152 0.3138 0.8492 0.062 Uiso 1 1 calc R U
H12B H 0.8321 0.4104 0.8847 0.062 Uiso 1 1 calc R U
H12C H 0.8944 0.3457 0.8798 0.062 Uiso 1 1 calc R U
C12' C 0.56313(10) 0.10955(12) 0.05217(10) 0.0329(4) Uani 1 1 d . .
H12D H 0.5460 0.0940 0.0061 0.049 Uiso 1 1 calc R U
H12E H 0.5321 0.0830 0.0747 0.049 Uiso 1 1 calc R U
H12F H 0.6103 0.0852 0.0706 0.049 Uiso 1 1 calc R U
C13 C 0.79247(9) 0.17539(11) 0.61068(8) 0.0250(3) Uani 1 1 d . .
H13 H 0.7448 0.2009 0.6044 0.030 Uiso 1 1 calc R U
C13' C 0.79685(9) 0.35883(11) 0.06077(8) 0.0250(3) Uani 1 1 d . .
H13' H 0.8006 0.3653 0.1076 0.030 Uiso 1 1 calc R U
C14 C 0.80776(11) 0.18014(15) 0.54590(9) 0.0380(4) Uani 1 1 d . .
H14A H 0.8074 0.2440 0.5324 0.057 Uiso 1 1 calc R U
H14B H 0.7721 0.1460 0.5134 0.057 Uiso 1 1 calc R U
H14C H 0.8537 0.1535 0.5503 0.057 Uiso 1 1 calc R U
C14' C 0.81777(11) 0.44982(13) 0.03819(10) 0.0368(4) Uani 1 1 d . .
H14D H 0.8175 0.4446 -0.0070 0.055 Uiso 1 1 calc R U
H14E H 0.8646 0.4664 0.0652 0.055 Uiso 1 1 calc R U
H14F H 0.7846 0.4970 0.0418 0.055 Uiso 1 1 calc R U
C15 C 0.79257(13) 0.07677(14) 0.63367(11) 0.0465(5) Uani 1 1 d . .
H15A H 0.8382 0.0492 0.6383 0.070 Uiso 1 1 calc R U
H15B H 0.7565 0.0421 0.6019 0.070 Uiso 1 1 calc R U
H15C H 0.7831 0.0758 0.6755 0.070 Uiso 1 1 calc R U
C15' C 0.84678(10) 0.28309(14) 0.05507(12) 0.0421(5) Uani 1 1 d . .
H15D H 0.8443 0.2749 0.0096 0.063 Uiso 1 1 calc R U
H15E H 0.8336 0.2261 0.0719 0.063 Uiso 1 1 calc R U
H15F H 0.8944 0.2996 0.0800 0.063 Uiso 1 1 calc R U
C16 C 0.57045(8) 0.34953(11) 0.60390(7) 0.0206(3) Uani 1 1 d . .
C16' C 0.79805(8) 0.32746(10) 0.29088(7) 0.0208(3) Uani 1 1 d . .
C17 C 0.53839(8) 0.29707(11) 0.54910(8) 0.0228(3) Uani 1 1 d . .
C17' C 0.86684(9) 0.35821(11) 0.30421(8) 0.0244(3) Uani 1 1 d . .
C18 C 0.47514(9) 0.32903(12) 0.50838(8) 0.0264(3) Uani 1 1 d . .
H18 H 0.4520 0.2953 0.4707 0.032 Uiso 1 1 calc R U
C18' C 0.89958(9) 0.38897(11) 0.36690(9) 0.0283(3) Uani 1 1 d . .
H18' H 0.9462 0.4106 0.3777 0.034 Uiso 1 1 calc R U
C19 C 0.44546(9) 0.40900(12) 0.52175(9) 0.0281(3) Uani 1 1 d . .
H19 H 0.4026 0.4299 0.4931 0.034 Uiso 1 1 calc R U
C19' C 0.86525(10) 0.38852(11) 0.41352(8) 0.0294(4) Uani 1 1 d . .
H19' H 0.8888 0.4085 0.4561 0.035 Uiso 1 1 calc R U
C20 C 0.47826(9) 0.45877(12) 0.57698(9) 0.0273(3) Uani 1 1 d . .
H20 H 0.4571 0.5130 0.5861 0.033 Uiso 1 1 calc R U
C20' C 0.79676(10) 0.35916(11) 0.39856(8) 0.0280(3) Uani 1 1 d . .
H20' H 0.7737 0.3599 0.4310 0.034 Uiso 1 1 calc R U
C21 C 0.54170(8) 0.43027(11) 0.61920(8) 0.0232(3) Uani 1 1 d . .
C21' C 0.76126(9) 0.32858(10) 0.33655(8) 0.0233(3) Uani 1 1 d . .
C22 C 0.56928(9) 0.20848(11) 0.53378(9) 0.0269(3) Uani 1 1 d . .
H22 H 0.6163 0.2008 0.5661 0.032 Uiso 1 1 calc R U
C22' C 0.90508(9) 0.36175(14) 0.25332(9) 0.0320(4) Uani 1 1 d . .
H22' H 0.8735 0.3360 0.2123 0.038 Uiso 1 1 calc R U
C23 C 0.57908(13) 0.21017(14) 0.46638(11) 0.0422(5) Uani 1 1 d . .
H23A H 0.5334 0.2133 0.4336 0.063 Uiso 1 1 calc R U
H23B H 0.6033 0.1547 0.4599 0.063 Uiso 1 1 calc R U
H23C H 0.6068 0.2637 0.4625 0.063 Uiso 1 1 calc R U
C23' C 0.92250(12) 0.46001(16) 0.23991(12) 0.0483(6) Uani 1 1 d . .
H23D H 0.8795 0.4959 0.2261 0.072 Uiso 1 1 calc R U
H23E H 0.9452 0.4604 0.2057 0.072 Uiso 1 1 calc R U
H23F H 0.9539 0.4866 0.2794 0.072 Uiso 1 1 calc R U
C24 C 0.52457(10) 0.12661(12) 0.54027(10) 0.0328(4) Uani 1 1 d . .
H24A H 0.5193 0.1258 0.5838 0.049 Uiso 1 1 calc R U
H24B H 0.5472 0.0702 0.5330 0.049 Uiso 1 1 calc R U
H24C H 0.4786 0.1315 0.5082 0.049 Uiso 1 1 calc R U
C24' C 0.97211(12) 0.30431(16) 0.27248(12) 0.0454(5) Uani 1 1 d . .
H24D H 1.0054 0.3308 0.3110 0.068 Uiso 1 1 calc R U
H24E H 0.9927 0.3038 0.2368 0.068 Uiso 1 1 calc R U
H24F H 0.9610 0.2417 0.2819 0.068 Uiso 1 1 calc R U
C25 C 0.57713(9) 0.48484(12) 0.67997(8) 0.0273(3) Uani 1 1 d . .
H25 H 0.6248 0.4589 0.6995 0.033 Uiso 1 1 calc R U
C25' C 0.68561(9) 0.29847(12) 0.31989(8) 0.0275(3) Uani 1 1 d . .
H25' H 0.6672 0.2926 0.2718 0.033 Uiso 1 1 calc R U
C26 C 0.53656(12) 0.47429(16) 0.72930(10) 0.0403(4) Uani 1 1 d . .
H26A H 0.4895 0.4992 0.7112 0.060 Uiso 1 1 calc R U
H26B H 0.5607 0.5074 0.7689 0.060 Uiso 1 1 calc R U
H26C H 0.5336 0.4095 0.7393 0.060 Uiso 1 1 calc R U
C26' C 0.67998(11) 0.20494(13) 0.34927(11) 0.0380(4) Uani 1 1 d . .
H26D H 0.7069 0.1602 0.3330 0.057 Uiso 1 1 calc R U
H26E H 0.6310 0.1862 0.3372 0.057 Uiso 1 1 calc R U
H26F H 0.6985 0.2086 0.3965 0.057 Uiso 1 1 calc R U
C27 C 0.58519(12) 0.58560(13) 0.66490(10) 0.0375(4) Uani 1 1 d . .
H27A H 0.6110 0.5906 0.6332 0.056 Uiso 1 1 calc R U
H27B H 0.6107 0.6175 0.7047 0.056 Uiso 1 1 calc R U
H27C H 0.5390 0.6132 0.6473 0.056 Uiso 1 1 calc R U
C27' C 0.64128(11) 0.36922(14) 0.34133(10) 0.0373(4) Uani 1 1 d . .
H27D H 0.6573 0.3748 0.3885 0.056 Uiso 1 1 calc R U
H27E H 0.5924 0.3500 0.3274 0.056 Uiso 1 1 calc R U
H27F H 0.6457 0.4283 0.3218 0.056 Uiso 1 1 calc R U
C28 C 0.78761(12) 0.59585(13) 0.64817(10) 0.0374(4) Uani 1 1 d . .
H28A H 0.7856 0.5652 0.6878 0.056 Uiso 1 1 calc R U
H28B H 0.7452 0.6320 0.6304 0.056 Uiso 1 1 calc R U
H28C H 0.8284 0.6360 0.6581 0.056 Uiso 1 1 calc R U
C28' C 0.54301(10) 0.44084(14) 0.14059(9) 0.0320(4) Uani 1 1 d . .
H28D H 0.4966 0.4587 0.1133 0.048 Uiso 1 1 calc R U
H28E H 0.5478 0.4560 0.1858 0.048 Uiso 1 1 calc R U
H28F H 0.5492 0.3750 0.1366 0.048 Uiso 1 1 calc R U
C29 C 0.77536(9) 0.56728(11) 0.50679(8) 0.0271(3) Uani 1 1 d . .
H29A H 0.8060 0.6204 0.5109 0.041 Uiso 1 1 calc R U
H29B H 0.7266 0.5872 0.4929 0.041 Uiso 1 1 calc R U
H29C H 0.7835 0.5251 0.4747 0.041 Uiso 1 1 calc R U
C29' C 0.60155(11) 0.62723(12) 0.13196(10) 0.0399(5) Uani 1 1 d . .
H29D H 0.6382 0.6626 0.1217 0.060 Uiso 1 1 calc R U
H29E H 0.6056 0.6344 0.1779 0.060 Uiso 1 1 calc R U
H29F H 0.5558 0.6492 0.1058 0.060 Uiso 1 1 calc R U
C30 C 0.88697(9) 0.46686(13) 0.60792(9) 0.0306(4) Uani 1 1 d . .
H30A H 0.8910 0.4212 0.5762 0.046 Uiso 1 1 calc R U
H30B H 0.9004 0.4395 0.6512 0.046 Uiso 1 1 calc R U
H30C H 0.9178 0.5184 0.6073 0.046 Uiso 1 1 calc R U
C30' C 0.59433(9) 0.49789(12) 0.02409(8) 0.0286(3) Uani 1 1 d . .
H30D H 0.5552 0.5379 0.0027 0.043 Uiso 1 1 calc R U
H30E H 0.5830 0.4350 0.0094 0.043 Uiso 1 1 calc R U
H30F H 0.6361 0.5176 0.0133 0.043 Uiso 1 1 calc R U

loop_
_atom_site_aniso_label
_atom_site_aniso_U_11
_atom_site_aniso_U_22
_atom_site_aniso_U_33
_atom_site_aniso_U_23
_atom_site_aniso_U_13
_atom_site_aniso_U_12
Si1 0.0263(2) 0.02005(18) 0.0199(2) 0.00040(15) 0.01037(16) -0.00144(15)
Si1' 0.0216(2) 0.01886(18) 0.0237(2) -0.00132(15) 0.00374(16) 0.00115(15)
As1 0.02074(9) 0.02516(9) 0.01942(9) 0.00660(6) 0.00562(7) -0.00058(6)
As1' 0.02410(9) 0.01769(9) 0.02304(9) -0.00132(6) 0.00133(7) 0.00148(6)
N1 0.0203(6) 0.0215(6) 0.0156(6) 0.0024(5) 0.0067(5) 0.0016(5)
N1' 0.0228(6) 0.0178(6) 0.0150(6) 0.0008(5) 0.0052(5) 0.0007(5)
N2 0.0189(6) 0.0224(6) 0.0196(6) 0.0019(5) 0.0074(5) 0.0010(5)
N2' 0.0216(6) 0.0197(6) 0.0158(6) 0.0004(5) 0.0044(5) 0.0014(5)
C1 0.0194(7) 0.0184(6) 0.0189(7) -0.0012(5) 0.0066(6) 0.0007(5)
C1' 0.0185(7) 0.0193(7) 0.0168(7) 0.0004(5) 0.0051(5) -0.0007(5)
C2 0.0269(8) 0.0272(7) 0.0205(7) 0.0066(6) 0.0104(6) 0.0008(6)
C2' 0.0277(8) 0.0181(7) 0.0196(7) 0.0002(5) 0.0060(6) 0.0021(6)
C3 0.0252(8) 0.0275(8) 0.0228(8) 0.0054(6) 0.0113(6) -0.0002(6)
C3' 0.0272(8) 0.0193(7) 0.0203(7) 0.0015(6) 0.0052(6) 0.0015(6)
C4 0.0198(7) 0.0218(7) 0.0177(7) 0.0036(5) 0.0062(6) 0.0020(5)
C4' 0.0242(7) 0.0190(6) 0.0142(7) 0.0003(5) 0.0051(6) 0.0029(5)
C5 0.0246(8) 0.0222(7) 0.0169(7) 0.0015(6) 0.0050(6) 0.0006(6)
C5' 0.0236(7) 0.0180(6) 0.0187(7) -0.0015(5) 0.0056(6) 0.0028(5)
C6 0.0234(8) 0.0302(8) 0.0209(7) 0.0017(6) 0.0026(6) -0.0013(6)
C6' 0.0272(8) 0.0250(7) 0.0192(7) -0.0021(6) 0.0034(6) 0.0020(6)
C7 0.0201(7) 0.0333(8) 0.0261(8) 0.0052(7) 0.0054(6) 0.0034(6)
C7' 0.0357(9) 0.0313(8) 0.0176(7) 0.0008(6) 0.0068(7) 0.0034(7)
C8 0.0257(8) 0.0275(8) 0.0222(7) 0.0011(6) 0.0094(6) 0.0051(6)
C8' 0.0336(9) 0.0315(8) 0.0200(8) 0.0038(6) 0.0118(7) 0.0026(7)
C9 0.0231(7) 0.0201(7) 0.0187(7) 0.0027(5) 0.0064(6) 0.0017(5)
C9' 0.0247(8) 0.0224(7) 0.0190(7) 0.0013(6) 0.0077(6) 0.0033(6)
C10 0.0294(8) 0.0309(8) 0.0221(8) -0.0054(6) 0.0069(7) 0.0018(6)
C10' 0.0233(8) 0.0231(7) 0.0208(7) -0.0003(6) 0.0055(6) -0.0004(6)
C11 0.0436(11) 0.0345(9) 0.0390(11) -0.0140(8) 0.0096(9) -0.0050(8)
C11' 0.0233(8) 0.0275(8) 0.0284(8) -0.0029(6) 0.0067(6) 0.0004(6)
C12 0.0501(12) 0.0521(12) 0.0246(9) -0.0035(8) 0.0160(8) 0.0006(9)
C12' 0.0308(9) 0.0230(8) 0.0450(11) 0.0015(7) 0.0116(8) -0.0005(6)
C13 0.0246(8) 0.0248(7) 0.0246(8) -0.0044(6) 0.0058(6) 0.0020(6)
C13' 0.0257(8) 0.0275(8) 0.0238(8) 0.0021(6) 0.0102(6) -0.0003(6)
C14 0.0403(10) 0.0468(11) 0.0274(9) -0.0117(8) 0.0106(8) -0.0022(8)
C14' 0.0377(10) 0.0360(9) 0.0352(10) 0.0067(8) 0.0085(8) -0.0084(8)
C15 0.0571(14) 0.0292(9) 0.0447(12) -0.0004(8) 0.0022(10) -0.0099(9)
C15' 0.0251(9) 0.0370(10) 0.0643(14) -0.0047(9) 0.0134(9) 0.0030(7)
C16 0.0179(7) 0.0248(7) 0.0204(7) 0.0034(6) 0.0077(6) 0.0009(5)
C16' 0.0254(8) 0.0190(6) 0.0156(7) 0.0012(5) 0.0023(6) 0.0019(5)
C17 0.0216(7) 0.0242(7) 0.0246(8) 0.0016(6) 0.0101(6) -0.0016(6)
C17' 0.0262(8) 0.0216(7) 0.0231(8) 0.0029(6) 0.0040(6) 0.0002(6)
C18 0.0232(8) 0.0308(8) 0.0241(8) 0.0014(6) 0.0054(6) -0.0039(6)
C18' 0.0287(8) 0.0236(7) 0.0263(8) 0.0008(6) -0.0015(7) -0.0021(6)
C19 0.0210(8) 0.0318(8) 0.0295(9) 0.0067(7) 0.0044(6) 0.0015(6)
C19' 0.0383(9) 0.0237(7) 0.0198(8) -0.0027(6) -0.0014(7) 0.0038(7)
C20 0.0231(8) 0.0277(8) 0.0325(9) 0.0020(7) 0.0104(7) 0.0045(6)
C20' 0.0375(9) 0.0267(8) 0.0184(7) -0.0011(6) 0.0063(7) 0.0055(7)
C21 0.0217(7) 0.0257(7) 0.0241(8) 0.0009(6) 0.0097(6) 0.0014(6)
C21' 0.0293(8) 0.0214(7) 0.0190(7) 0.0006(6) 0.0068(6) 0.0031(6)
C22 0.0230(8) 0.0277(8) 0.0300(8) -0.0053(6) 0.0081(6) -0.0006(6)
C22' 0.0247(8) 0.0443(10) 0.0263(8) 0.0046(7) 0.0065(7) -0.0035(7)
C23 0.0560(13) 0.0375(10) 0.0444(12) -0.0105(8) 0.0321(10) -0.0065(9)
C23' 0.0349(11) 0.0545(13) 0.0548(14) 0.0255(11) 0.0123(10) -0.0036(9)
C24 0.0348(9) 0.0262(8) 0.0366(10) 0.0029(7) 0.0097(8) 0.0009(7)
C24' 0.0378(11) 0.0535(12) 0.0514(13) 0.0087(10) 0.0231(10) 0.0071(9)
C25 0.0264(8) 0.0299(8) 0.0262(8) -0.0035(6) 0.0086(7) 0.0039(6)
C25' 0.0285(8) 0.0348(9) 0.0200(7) -0.0014(6) 0.0086(6) 0.0005(7)
C26 0.0431(11) 0.0528(12) 0.0291(9) -0.0054(8) 0.0174(8) 0.0000(9)
C26' 0.0392(10) 0.0334(9) 0.0467(11) -0.0022(8) 0.0210(9) -0.0020(8)
C27 0.0472(11) 0.0311(9) 0.0338(10) -0.0072(7) 0.0114(8) -0.0014(8)
C27' 0.0329(10) 0.0394(10) 0.0423(11) 0.0019(8) 0.0150(8) 0.0073(8)
C28 0.0569(13) 0.0278(9) 0.0324(10) -0.0041(7) 0.0205(9) -0.0024(8)
C28' 0.0284(9) 0.0417(10) 0.0281(9) -0.0067(7) 0.0117(7) -0.0048(7)
C29 0.0321(9) 0.0237(7) 0.0276(8) 0.0045(6) 0.0124(7) -0.0015(6)
C29' 0.0380(10) 0.0255(8) 0.0434(11) -0.0084(8) -0.0077(8) 0.0079(7)
C30 0.0252(8) 0.0378(9) 0.0290(9) 0.0062(7) 0.0082(7) -0.0024(7)
C30' 0.0298(8) 0.0281(8) 0.0259(8) 0.0062(6) 0.0056(7) 0.0026(6)

loop_
_atom_type_symbol
_atom_type_description
_atom_type_scat_dispersion_real
_atom_type_scat_dispersion_imag
_atom_type_scat_source
C C 0.0181 0.0091 'International Tables Vol C Tables 4.2.6.8 and 6.1.1.4'
H H 0.0000 0.0000 'International Tables Vol C Tables 4.2.6.8 and 6.1.1.4'
N N 0.0311 0.0180 'International Tables Vol C Tables 4.2.6.8 and 6.1.1.4'
Si Si 0.2541 0.3302 'International Tables Vol C Tables 4.2.6.8 and 6.1.1.4'
As As -0.9300 1.0051 'International Tables Vol C Tables 4.2.6.8 and 6.1.1.4'

loop_
_geom_angle_atom_site_label_1
_geom_angle_atom_site_label_2
_geom_angle_atom_site_label_3
_geom_angle
C30 Si1 C29 106.71(8)
C30 Si1 C28 109.07(10)
C29 Si1 C28 107.22(8)
C30 Si1 As1 121.50(6)
C29 Si1 As1 98.44(6)
C28 Si1 As1 112.36(7)
C29' Si1' C30' 105.27(9)
C29' Si1' C28' 106.34(10)
C30' Si1' C28' 112.03(8)
C29' Si1' As1' 102.69(6)
C30' Si1' As1' 119.29(6)
C28' Si1' As1' 109.88(6)
C1 As1 Si1 108.68(5)
C1' As1' Si1' 104.10(5)
C1 N1 C2 110.41(13)
C1 N1 C4 127.29(13)
C2 N1 C4 120.93(13)
C1' N1' C2' 110.13(12)
C1' N1' C4' 128.21(12)
C2' N1' C4' 120.41(12)
C1 N2 C3 110.88(13)
C1 N2 C16 124.00(13)
C3 N2 C16 125.09(13)
C1' N2' C3' 111.14(13)
C1' N2' C16' 124.84(13)
C3' N2' C16' 124.01(13)
N1 C1 N2 104.32(13)
N1 C1 As1 135.98(12)
N2 C1 As1 119.18(11)
N2' C1' N1' 104.34(12)
N2' C1' As1' 119.86(11)
N1' C1' As1' 135.50(11)
C3 C2 N1 107.16(14)
C3' C2' N1' 107.53(13)
C2 C3 N2 107.23(14)
C2' C3' N2' 106.85(13)
C5 C4 C9 122.63(14)
C5 C4 N1 119.16(14)
C9 C4 N1 117.92(14)
C5' C4' C9' 122.64(14)
C5' C4' N1' 118.95(14)
C9' C4' N1' 117.96(14)
C6 C5 C4 117.41(15)
C6 C5 C10 120.21(15)
C4 C5 C10 122.36(15)
C6' C5' C4' 117.68(15)
C6' C5' C10' 119.34(14)
C4' C5' C10' 122.98(14)
C7 C6 C5 121.14(15)
C7' C6' C5' 120.93(16)
C8 C7 C6 120.13(15)
C6' C7' C8' 120.39(15)
C7 C8 C9 121.29(15)
C7' C8' C9' 121.18(16)
C8 C9 C4 117.39(15)
C8 C9 C13 120.07(14)
C4 C9 C13 122.46(14)
C8' C9' C4' 117.17(15)
C8' C9' C13' 120.42(15)
C4' C9' C13' 122.23(14)
C5 C10 C11 112.18(15)
C5 C10 C12 110.65(15)
C11 C10 C12 109.58(16)
C5' C10' C11' 112.01(13)
C5' C10' C12' 111.36(14)
C11' C10' C12' 108.97(14)
C9 C13 C14 111.60(15)
C9 C13 C15 110.34(15)
C14 C13 C15 111.21(16)
C9' C13' C14' 113.51(14)
C9' C13' C15' 109.84(14)
C14' C13' C15' 111.12(16)
C21 C16 C17 123.18(15)
C21 C16 N2 118.06(14)
C17 C16 N2 118.75(14)
C17' C16' C21' 123.18(15)
C17' C16' N2' 118.74(14)
C21' C16' N2' 118.04(14)
C18 C17 C16 117.01(15)
C18 C17 C22 120.27(15)
C16 C17 C22 122.71(15)
C18' C17' C16' 117.05(16)
C18' C17' C22' 120.05(16)
C16' C17' C22' 122.87(15)
C19 C18 C17 121.36(16)
C19' C18' C17' 121.08(16)
C18 C19 C20 120.11(16)
C18' C19' C20' 120.53(16)
C19 C20 C21 120.97(16)
C19' C20' C21' 120.84(16)
C20 C21 C16 117.36(15)
C20 C21 C25 120.68(15)
C16 C21 C25 121.95(15)
C20' C21' C16' 117.27(16)
C20' C21' C25' 120.70(15)
C16' C21' C25' 122.02(14)
C17 C22 C23 111.83(15)
C17 C22 C24 111.18(14)
C23 C22 C24 110.27(15)
C17' C22' C23' 111.30(17)
C17' C22' C24' 112.15(15)
C23' C22' C24' 109.59(17)
C21 C25 C27 111.97(15)
C21 C25 C26 109.92(15)
C27 C25 C26 110.96(16)
C21' C25' C27' 111.31(15)
C21' C25' C26' 110.76(15)
C27' C25' C26' 111.10(15)

loop_
_geom_bond_atom_site_label_1
_geom_bond_atom_site_label_2
_geom_bond_distance
Si1 C30 1.8748(19)
Si1 C29 1.8792(17)
Si1 C28 1.8825(19)
Si1 As1 2.3110(5)
Si1' C29' 1.8737(18)
Si1' C30' 1.8755(18)
Si1' C28' 1.8785(19)
Si1' As1' 2.3142(5)
As1 C1 1.9130(15)
As1' C1' 1.9125(15)
N1 C1 1.369(2)
N1 C2 1.396(2)
N1 C4 1.4430(19)
N1' C1' 1.3747(19)
N1' C2' 1.3964(19)
N1' C4' 1.4418(19)
N2 C1 1.373(2)
N2 C3 1.383(2)
N2 C16 1.442(2)
N2' C1' 1.3698(19)
N2' C3' 1.388(2)
N2' C16' 1.4379(19)
C2 C3 1.344(2)
C2' C3' 1.345(2)
C4 C5 1.402(2)
C4 C9 1.405(2)
C4' C5' 1.401(2)
C4' C9' 1.410(2)
C5 C6 1.398(2)
C5 C10 1.519(2)
C5' C6' 1.398(2)
C5' C10' 1.519(2)
C6 C7 1.385(2)
C6' C7' 1.385(2)
C7 C8 1.385(2)
C7' C8' 1.387(3)
C8 C9 1.394(2)
C8' C9' 1.399(2)
C9 C13 1.520(2)
C9' C13' 1.517(2)
C10 C11 1.534(3)
C10 C12 1.535(3)
C10' C11' 1.532(2)
C10' C12' 1.537(2)
C13 C14 1.525(2)
C13 C15 1.529(3)
C13' C14' 1.523(2)
C13' C15' 1.526(2)
C16 C21 1.400(2)
C16 C17 1.400(2)
C16' C17' 1.400(2)
C16' C21' 1.401(2)
C17 C18 1.395(2)
C17 C22 1.519(2)
C17' C18' 1.396(2)
C17' C22' 1.521(2)
C18 C19 1.385(3)
C18' C19' 1.383(3)
C19 C20 1.389(3)
C19' C20' 1.386(3)
C20 C21 1.394(2)
C20' C21' 1.394(2)
C21 C25 1.524(2)
C21' C25' 1.520(2)
C22 C23 1.531(3)
C22 C24 1.531(2)
C22' C23' 1.531(3)
C22' C24' 1.537(3)
C25 C27 1.532(3)
C25 C26 1.533(3)
C25' C27' 1.527(2)
C25' C26' 1.530(3)

loop_
_geom_torsion_atom_site_label_1
_geom_torsion_atom_site_label_2
_geom_torsion_atom_site_label_3
_geom_torsion_atom_site_label_4
_geom_torsion
C2 N1 C1 N2 0.84(16)
C4 N1 C1 N2 167.41(14)
C2 N1 C1 As1 -170.35(13)
C4 N1 C1 As1 -3.8(2)
C3 N2 C1 N1 -0.79(17)
C16 N2 C1 N1 177.21(13)
C3 N2 C1 As1 172.20(11)
C16 N2 C1 As1 -9.80(19)
C3' N2' C1' N1' -1.08(17)
C16' N2' C1' N1' 177.93(14)
C3' N2' C1' As1' -175.72(11)
C16' N2' C1' As1' 3.3(2)
C2' N1' C1' N2' 1.03(17)
C4' N1' C1' N2' -166.03(14)
C2' N1' C1' As1' 174.39(13)
C4' N1' C1' As1' 7.3(3)
C1 N1 C2 C3 -0.59(18)
C4 N1 C2 C3 -168.15(14)
C1' N1' C2' C3' -0.63(18)
C4' N1' C2' C3' 167.61(14)
N1 C2 C3 N2 0.08(19)
C1 N2 C3 C2 0.46(19)
C16 N2 C3 C2 -177.52(14)
N1' C2' C3' N2' -0.06(18)
C1' N2' C3' C2' 0.73(19)
C16' N2' C3' C2' -178.29(14)
C1 N1 C4 C5 113.80(17)
C2 N1 C4 C5 -80.89(19)
C1 N1 C4 C9 -72.1(2)
C2 N1 C4 C9 93.21(18)
C1' N1' C4' C5' -120.24(17)
C2' N1' C4' C5' 73.87(19)
C1' N1' C4' C9' 67.2(2)
C2' N1' C4' C9' -98.65(17)
C9 C4 C5 C6 0.8(2)
N1 C4 C5 C6 174.64(13)
C9 C4 C5 C10 -177.47(14)
N1 C4 C5 C10 -3.7(2)
C9' C4' C5' C6' -0.5(2)
N1' C4' C5' C6' -172.63(13)
C9' C4' C5' C10' 178.81(14)
N1' C4' C5' C10' 6.7(2)
C4 C5 C6 C7 0.3(2)
C10 C5 C6 C7 178.68(15)
C4' C5' C6' C7' -0.6(2)
C10' C5' C6' C7' -179.94(15)
C5 C6 C7 C8 -0.9(3)
C5' C6' C7' C8' 0.6(3)
C6 C7 C8 C9 0.4(3)
C6' C7' C8' C9' 0.5(3)
C7 C8 C9 C4 0.7(2)
C7 C8 C9 C13 -176.08(15)
C5 C4 C9 C8 -1.3(2)
N1 C4 C9 C8 -175.23(13)
C5 C4 C9 C13 175.37(14)
N1 C4 C9 C13 1.5(2)
C7' C8' C9' C4' -1.5(2)
C7' C8' C9' C13' 173.78(16)
C5' C4' C9' C8' 1.5(2)
N1' C4' C9' C8' 173.75(13)
C5' C4' C9' C13' -173.68(14)
N1' C4' C9' C13' -1.5(2)
C6 C5 C10 C11 43.8(2)
C4 C5 C10 C11 -137.92(17)
C6 C5 C10 C12 -78.9(2)
C4 C5 C10 C12 99.37(19)
C6' C5' C10' C11' -47.32(19)
C4' C5' C10' C11' 133.39(15)
C6' C5' C10' C12' 75.00(19)
C4' C5' C10' C12' -104.29(17)
C8 C9 C13 C14 -54.2(2)
C4 C9 C13 C14 129.17(17)
C8 C9 C13 C15 70.0(2)
C4 C9 C13 C15 -106.65(19)
C8' C9' C13' C14' 46.3(2)
C4' C9' C13' C14' -138.63(16)
C8' C9' C13' C15' -78.8(2)
C4' C9' C13' C15' 96.30(19)
C1 N2 C16 C21 -89.88(18)
C3 N2 C16 C21 87.83(19)
C1 N2 C16 C17 88.98(18)
C3 N2 C16 C17 -93.30(19)
C1' N2' C16' C17' -89.29(19)
C3' N2' C16' C17' 89.60(19)
C1' N2' C16' C21' 92.98(18)
C3' N2' C16' C21' -88.12(19)
C21 C16 C17 C18 0.7(2)
N2 C16 C17 C18 -178.14(14)
C21 C16 C17 C22 -178.60(15)
N2 C16 C17 C22 2.6(2)
C21' C16' C17' C18' 1.6(2)
N2' C16' C17' C18' -175.97(14)
C21' C16' C17' C22' -176.46(15)
N2' C16' C17' C22' 5.9(2)
C16 C17 C18 C19 -0.1(2)
C22 C17 C18 C19 179.15(15)
C16' C17' C18' C19' 0.2(2)
C22' C17' C18' C19' 178.38(16)
C17 C18 C19 C20 -0.7(3)
C17' C18' C19' C20' -1.4(3)
C18 C19 C20 C21 1.0(3)
C18' C19' C20' C21' 0.7(3)
C19 C20 C21 C16 -0.5(2)
C19 C20 C21 C25 -179.55(16)
C17 C16 C21 C20 -0.4(2)
N2 C16 C21 C20 178.45(14)
C17 C16 C21 C25 178.70(15)
N2 C16 C21 C25 -2.5(2)
C19' C20' C21' C16' 1.1(2)
C19' C20' C21' C25' -178.59(15)
C17' C16' C21' C20' -2.3(2)
N2' C16' C21' C20' 175.35(14)
C17' C16' C21' C25' 177.38(15)
N2' C16' C21' C25' -5.0(2)
C18 C17 C22 C23 56.3(2)
C16 C17 C22 C23 -124.42(18)
C18 C17 C22 C24 -67.4(2)
C16 C17 C22 C24 111.85(18)
C18' C17' C22' C23' -62.7(2)
C16' C17' C22' C23' 115.30(18)
C18' C17' C22' C24' 60.4(2)
C16' C17' C22' C24' -121.52(19)
C20 C21 C25 C27 -52.5(2)
C16 C21 C25 C27 128.49(17)
C20 C21 C25 C26 71.3(2)
C16 C21 C25 C26 -107.69(18)
C20' C21' C25' C27' 49.5(2)
C16' C21' C25' C27' -130.09(16)
C20' C21' C25' C26' -74.6(2)
C16' C21' C25' C26' 105.77(18)
